data_1536575
loop_
_publ_author_name
'Dubenskiy, V.'
'Ruck, M.'

_publ_section_title
;
 Br37 In Br48: ein polares Subhalogenid mit (Bi9)(5+)-Polykationen,
 komplexen Bromobismutat(III)-Anionen (Bi3 Br13)(4-) und (Bi7 Br30)(9-)
 sowie Pentabromoindat(III)-Anionen (In Br5)(2-)
;
_journal_name_full 'Zeitschrift fuer Anorganische und Allgemeine Chemie'
_journal_page_first 375
_journal_page_last 380
_journal_volume 629
_journal_year 2003
_chemical_formula_sum 'Bi37 Br48 In'
_chemical_name_systematic '(Bi9)3 (Bi3 Br13) (Bi7 Br30) (In Br5)'
_space_group_IT_number 173
_symmetry_space_group_name_Hall 'P 6c'
_symmetry_space_group_name_H-M 'P 63'
_cell_angle_alpha 90
_cell_angle_beta 90
_cell_angle_gamma 120
_cell_formula_units_Z 2
_cell_length_a 22.626
_cell_length_b 22.626
_cell_length_c 13.056
_cell_volume 5788.371
_citation_journal_id_ASTM ZAACAB
_cod_data_source_file Dubenskiy_ZAACAB_2003_833.cif
_cod_data_source_block Bi37Br48In1
_cod_original_cell_volume 5788.37
_cod_original_formula_sum 'Bi37 Br48 In1'
_cod_database_code 1536575

loop_
_symmetry_equiv_pos_as_xyz
x,y,z
x-y,x,z+1/2
-y,x-y,z
-x,-y,z+1/2
-x+y,-x,z
y,-x+y,z+1/2

loop_
_atom_site_label
_atom_site_type_symbol
_atom_site_fract_x
_atom_site_fract_y
_atom_site_fract_z
_atom_site_occupancy
_atom_site_U_iso_or_equiv
Br16 Br-1 0.35679 0.56695 0.48466 1 0.0
Bi12 Bi+3 0.47797 0.19316 0.19711 1 0.0
Br13 Br-1 0.52158 0.10787 0.28237 1 0.0
Bi4 Bi 0.26316 0.41704 0.31638 1 0.0
Br11 Br-1 0.36819 0.13623 0.32305 1 0.0
Br6 Br-1 0.42774 0.51212 0.23818 1 0.0
In1 In+3 0.3333 0.6667 0.48769 1 0.0
Bi5 Bi 0.03894 0.39775 0.29995 1 0.0
Br14 Br-1 0.52104 0.29402 0.36202 1 0.0
Bi10 Bi+3 0.12777 0.08414 0.05559 1 0.0
Br1 Br-1 0.03986 0.11577 0.1844 1 0.0
Br15 Br-1 0.59045 0.22166 0.56014 1 0.0
Bi13 Bi+3 0.6667 0.3333 0.43987 1 0.0
Br12 Br-1 0.38553 0.09486 0.05996 1 0.0
Br10 Br-1 0.45653 0.2912 0.07507 1 0.0
Br17 Br-1 0.3333 0.6667 0.2866 1 0.0
Bi8 Bi 0.1926 0.50275 0.27126 1 0.0
Br8 Br-1 0.32842 0.35286 0.05114 1 0.0
Br18 Br-1 0.3333 0.6667 0.6887 1 0.0
Bi3 Bi 0.01588 0.25767 0.21507 1 0.0
Bi6 Bi 0.09831 0.31139 0.01435 1 0.0
Bi11 Bi+3 0.44669 0.40732 0.16397 1 0.0
Br2 Br-1 0.23438 0.155 0.1765 1 0.0
Br5 Br-1 0 0 -0.0698 1 0.0
Bi1 Bi 0.1707 0.28117 0.19881 1 0.0
Bi7 Bi 0.23764 0.43679 0.08378 1 0.0
Br9 Br-1 0.3547 0.32757 0.33552 1 0.0
Bi9 Bi 0.09604 0.44259 0.08013 1 0.0
Br3 Br-1 0.15868 0.19797 -0.05795 1 0.0
Br4 Br-1 0.20122 0.04123 -0.06272 1 0.0
Br7 Br-1 0.51221 0.48847 0.00192 1 0.0
Bi2 Bi 0.11614 0.32775 0.39989 1 0.0
